data_2009361
loop_
_publ_author_name
'Maurin, J.K.'
'Paul, I.C.'
'Curtin, D.Y.'

_publ_section_title
;
 Structures of 4-hydroxyimino-4-phenylbutanoic acid, C~10~H~11~NO~3~
 (I), and 5-hydroxyimino-5-phenylpentanoic acid, C~11~H~13~NO~3~ (II),
 at 223 K
;
_journal_issue 1
_journal_name_full 'Acta Crystallographica Section C'
_journal_page_first 78
_journal_page_last 81
_journal_paper_doi 10.1107/S0108270193005967
_journal_volume 50
_journal_year 1994
_chemical_formula_sum 'C11 H13 N O3'
_chemical_formula_weight 207.23
_symmetry_cell_setting monoclinic
_symmetry_space_group_name_Hall '-C 2yc'
_symmetry_space_group_name_H-M 'C 1 2/c 1'
_atom_type_scat_source IntTabIV
_cell_angle_alpha 90.0
_cell_angle_beta 92.95
_cell_angle_gamma 90.0
_cell_formula_units_Z 8
_cell_length_a 13.700(6)
_cell_length_b 9.1110(10)
_cell_length_c 16.779(5)
_cell_measurement_reflns_used 25
_cell_measurement_temperature 223.0(10)
_cell_measurement_theta_max 13.7
_cell_measurement_theta_min 10
_cell_volume 2091.6(11)
_diffrn_measurement_device 'Enraf-Nonius CAD-4'
_diffrn_measurement_method \w-\q
_diffrn_radiation_type MoK\a
_diffrn_radiation_wavelength 0.71073
_diffrn_reflns_av_R_equivalents 0.0177
_diffrn_reflns_limit_h_max 18
_diffrn_reflns_limit_h_min -18
_diffrn_reflns_limit_k_max 0
_diffrn_reflns_limit_k_min -12
_diffrn_reflns_limit_l_max 0
_diffrn_reflns_limit_l_min -22
_diffrn_reflns_number 2811
_diffrn_reflns_theta_max 28
_diffrn_standards_decay_% 0
_diffrn_standards_interval_count 200
_diffrn_standards_number 3
_exptl_absorpt_coefficient_mu 0.090
_exptl_absorpt_correction_type none
_exptl_crystal_colour Colourless
_exptl_crystal_density_diffrn 1.316
_exptl_crystal_description Columnar
_exptl_crystal_size_max 0.55
_exptl_crystal_size_mid 0.26
_exptl_crystal_size_min 0.23
_refine_diff_density_max 0.21
_refine_diff_density_min -0.21
_refine_ls_extinction_method none
_refine_ls_goodness_of_fit_obs 1.225
_refine_ls_hydrogen_treatment refall
_refine_ls_number_parameters 188
_refine_ls_number_reflns 1613
_refine_ls_R_factor_obs 0.041
_refine_ls_shift/esd_max 0.02
_refine_ls_structure_factor_coef F
_refine_ls_weighting_details w=1.155/[\s^2^F+0.0006F^2^]
_refine_ls_weighting_scheme calc
_refine_ls_wR_factor_obs 0.042
_reflns_number_observed 1613
_reflns_number_total 2512
_reflns_observed_criterion F>3.92\s(F)
_cod_data_source_file ab1067.cif
_cod_data_source_block ab1067_structure_2_of_2
_cod_depositor_comments
;
 Adding the _atom_site_type_symbol data item.

 Antanas Vaitkus,
 2017-01-17

The following automatic conversions were performed:

'_refine_ls_weighting_scheme' value 'w=1.155/[\s^2^F+0.0006F^2^]' was
changed to 'calc'. New tag '_refine_ls_weighting_details' was
created. The value of the new tag was set to
'w=1.155/[\s^2^F+0.0006F^2^]'.

Automatic conversion script
Id: cif_fix_values 3143 2015-03-26 13:38:13Z robertas 
;
_cod_original_cell_volume 2091.59
_cod_original_sg_symbol_H-M 'C 2/c'
_cod_database_code 2009361

loop_
_atom_site_label
_atom_site_type_symbol
_atom_site_fract_x
_atom_site_fract_y
_atom_site_fract_z
_atom_site_U_iso_or_equiv
N1 N .88100(10) .0794(2) 1.00709(9) .0295(8)
O1 O .86160(10) -.07040(10) 1.01849(8) .0372(8)
O2 O .83650(10) .03000(10) .67821(7) .0396(8)
O3 O .84950(10) -.20730(10) .64794(8) .0366(8)
C1 C .82790(10) -.0985(2) .69600(10) .0290(10)
C2 C .7895(2) -.1507(2) .77300(10) .0360(10)
C3 C .79410(10) -.0359(2) .83930(10) .0320(10)
C4 C .89850(10) -.0021(2) .86960(10) .0320(10)
C5 C .89970(10) .1110(2) .93480(10) .0273(9)
C6 C .91850(10) .2682(2) .91850(10) .0276(9)
C7 C .86710(10) .3782(2) .95570(10) .0320(10)
C8 C .8871(2) .5244(2) .94170(10) .0410(10)
C9 C .9592(2) .5621(2) .89100(10) .0440(10)
C10 C 1.0103(2) .4548(2) .85340(10) .0420(10)
C11 C .9897(2) .3082(2) .86600(10) .0360(10)
H2A H .719(2) -.179(2) .7610(10) .058(7)
H2B H .8240(10) -.237(2) .7880(10) .035(5)
H3A H .7630(10) .056(2) .8220(10) .036(5)
H3B H .7580(10) -.074(2) .8850(10) .039(5)
H4A H .9360(10) .035(2) .8250(10) .039(5)
H4B H .9290(10) -.092(2) .8920(10) .036(5)
H7 H .8160(10) .350(2) .9930(10) .035(5)
H8 H .8500(10) .598(2) .9680(10) .041(6)
H9 H .977(2) .662(3) .8820(10) .051(6)
H10 H 1.062(2) .484(2) .8180(10) .052(6)
H11 H 1.0270(10) .236(2) .8380(10) .036(5)
HO3 H .868(2) -.168(3) .598(2) .072(8)
HO1 H .848(2) -.070(2) 1.070(2) .057(7)

loop_
_geom_angle_atom_site_label_1
_geom_angle_atom_site_label_2
_geom_angle_atom_site_label_3
_geom_angle
_geom_angle_publ_flag
O1 N1 C5 113.20(10) yes
O2 C1 O3 123.1(2) yes
O2 C1 C2 124.1(2) yes
O3 C1 C2 112.8(2) yes
C1 C2 C3 114.1(2) yes
C2 C3 C4 112.6(2) yes
C3 C4 C5 110.9(2) yes
N1 C5 C4 122.6(2) yes
N1 C5 C6 115.9(2) yes
C4 C5 C6 121.50(10) yes
C5 C6 C7 121.1(2) yes
C5 C6 C11 120.2(2) yes
C7 C6 C11 118.8(2) yes
C6 C7 C8 120.6(2) yes
C7 C8 C9 120.0(2) yes
C8 C9 C10 120.2(2) yes
C9 C10 C11 120.3(2) yes
C6 C11 C10 120.2(2) yes

loop_
_geom_bond_atom_site_label_1
_geom_bond_atom_site_label_2
_geom_bond_distance
_geom_bond_publ_flag
O1 N1 1.405(2) yes
O2 C1 1.215(2) yes
O3 C1 1.321(2) yes
C1 C2 1.498(3) yes
C2 C3 1.525(3) yes
C3 C4 1.525(3) yes
N1 C5 1.285(2) yes
C4 C5 1.503(3) yes
C5 C6 1.484(2) yes
C6 C7 1.391(3) yes
C7 C8 1.382(3) yes
C8 C9 1.380(3) yes
C9 C10 1.375(3) yes
C6 C11 1.396(3) yes
C10 C11 1.383(3) yes
